data_4328617
loop_
_publ_author_name
'Dmitri V. Konarev'
'Salavat S. Khasanov'
'Akihiro Otsuka'
'Hideki Yamochi'
'Gunzi Saito'
'Rimma N. Lyubovskaya'

_publ_contact_author_address
;
Institute of Problems of Chemical Physics, RAS,
Chernogolovka, 142432, Russia
;
_publ_contact_author_email konarev@icp.ac.ru
_publ_contact_author_name 'Konarev, Dmitri V.'
_publ_section_title
;
 Effect of the Cooling Rate on Dimerization of C60.- in Fullerene Salt
 (DMI+)2.(C60.-).{Cd(Et2NCS2)2I-}
;
_journal_name_full 'Inorganic Chemistry'
_journal_page_first 3420
_journal_page_last 3426
_journal_paper_doi 10.1021/ic201732t
_journal_volume 51
_journal_year 2012
_chemical_formula_moiety 'C10 H20 N2 S4 Cd1 I1-, 2(C5 H9 N2+), C60-'
_chemical_formula_sum 'C80 H38 Cd I N6 S4'
_chemical_formula_weight 1450.70
_chemical_name_systematic
;
 ?
;
_space_group_IT_number 76
_symmetry_cell_setting tetragonal
_symmetry_space_group_name_Hall 'P 4w'
_symmetry_space_group_name_H-M 'P 41'
_atom_sites_solution_hydrogens geom
_atom_sites_solution_primary direct
_atom_sites_solution_secondary difmap
_audit_creation_date
;
'Sun Jun 19 11:09:52 2011'
;
_audit_creation_method
;
CrysAlisPro, Oxford Diffraction Ltd.,
Version 1.171.35.11 (release 16-05-2011 CrysAlis171 .NET)
(compiled May 16 2011,17:55:39)
;
_cell_angle_alpha 90.0
_cell_angle_beta 90.0
_cell_angle_gamma 90.0
_cell_formula_units_Z 4
_cell_length_a 16.2447(4)
_cell_length_b 16.2447(4)
_cell_length_c 21.5187(9)
_cell_measurement_reflns_used 34953
_cell_measurement_temperature 250.0
_cell_measurement_theta_max 31.4290
_cell_measurement_theta_min 2.9534
_cell_volume 5678.6(3)
_computing_cell_refinement
;
CrysAlisPro, Agilent Technologies,
Version 1.171.35.11 (release 16-05-2011 CrysAlis171 .NET)
(compiled May 16 2011,17:55:39)
;
_computing_data_collection
;
CrysAlisPro, Agilent Technologies,
Version 1.171.35.11 (release 16-05-2011 CrysAlis171 .NET)
(compiled May 16 2011,17:55:39)
;
_computing_data_reduction
;
CrysAlisPro, Agilent Technologies,
Version 1.171.35.11 (release 16-05-2011 CrysAlis171 .NET)
(compiled May 16 2011,17:55:39)
;
_computing_molecular_graphics 'WinGX (L.J. Farrugia, 1999)'
_computing_publication_material 'WinGX (L.J. Farrugia, 1999)'
_computing_structure_refinement 'SHELXL-97 (Sheldrick, 2008)'
_computing_structure_solution 'SIR-92 (A. Altomare et al, 1993)'
_diffrn_ambient_temperature 250.0
_diffrn_detector_area_resol_mean 10.4752
_diffrn_measured_fraction_theta_full 0.996
_diffrn_measured_fraction_theta_max 0.996
_diffrn_measurement_device_type 'Xcalibur, Ruby, Gemini'
_diffrn_measurement_method '\w scans'
_diffrn_orient_matrix_UB_11 0.0220358000
_diffrn_orient_matrix_UB_12 -0.0246624000
_diffrn_orient_matrix_UB_13 0.0215494000
_diffrn_orient_matrix_UB_21 -0.0296402000
_diffrn_orient_matrix_UB_22 0.0091257000
_diffrn_orient_matrix_UB_23 0.0231625000
_diffrn_orient_matrix_UB_31 -0.0233297000
_diffrn_orient_matrix_UB_32 -0.0348547000
_diffrn_orient_matrix_UB_33 -0.0091980000
_diffrn_radiation_monochromator graphite
_diffrn_radiation_source 'Enhance (Mo) X-ray Source'
_diffrn_radiation_type 'Mo K\a'
_diffrn_radiation_wavelength 0.7107
_diffrn_reflns_av_R_equivalents 0.0569
_diffrn_reflns_av_sigmaI/netI 0.0458
_diffrn_reflns_limit_h_max 22
_diffrn_reflns_limit_h_min -23
_diffrn_reflns_limit_k_max 23
_diffrn_reflns_limit_k_min -23
_diffrn_reflns_limit_l_max 31
_diffrn_reflns_limit_l_min -31
_diffrn_reflns_number 94913
_diffrn_reflns_theta_full 31.50
_diffrn_reflns_theta_max 31.50
_diffrn_reflns_theta_min 2.96
_exptl_absorpt_coefficient_mu 1.134
_exptl_absorpt_correction_T_max 1.00000
_exptl_absorpt_correction_T_min 0.90249
_exptl_absorpt_correction_type multi-scan
_exptl_absorpt_process_details
;
CrysAlisPro, Agilent Technologies,
Version 1.171.35.11 (release 16-05-2011 CrysAlis171 .NET)
(compiled May 16 2011,17:55:39)
empirical absorption correction using spherical harmonics,
 implemented in SCALE3 ABSPACK scaling algorithm.
;
_exptl_crystal_colour black
_exptl_crystal_density_diffrn 1.697
_exptl_crystal_description octahedral
_exptl_crystal_F_000 2900
_exptl_crystal_size_max 0.30
_exptl_crystal_size_mid 0.30
_exptl_crystal_size_min 0.30
_refine_diff_density_max 0.840
_refine_diff_density_min -0.358
_refine_diff_density_rms 0.072
_refine_ls_abs_structure_details 'Flack H D (1983), Acta Cryst. A39, 876-881'
_refine_ls_abs_structure_Flack -0.038(13)
_refine_ls_extinction_method none
_refine_ls_goodness_of_fit_ref 1.016
_refine_ls_hydrogen_treatment constr
_refine_ls_matrix_type full
_refine_ls_number_parameters 1012
_refine_ls_number_reflns 18683
_refine_ls_number_restraints 8885
_refine_ls_restrained_S_all 0.896
_refine_ls_R_factor_all 0.0780
_refine_ls_R_factor_gt 0.0482
_refine_ls_shift/su_max 0.008
_refine_ls_shift/su_mean 0.001
_refine_ls_structure_factor_coef Fsqd
_refine_ls_weighting_details 'calc w=1/[\s^2^(Fo^2^)+(0.0597P)^2^+2.6686P] where P=(Fo^2^+2Fc^2^)/3'
_refine_ls_weighting_scheme calc
_refine_ls_wR_factor_gt 0.1089
_refine_ls_wR_factor_ref 0.1240
_reflns_number_gt 13607
_reflns_number_total 18683
_reflns_threshold_expression >2\s(I)
_cod_data_source_file ic201732t_si_002.cif
_cod_data_source_block CdDTC2I_2DMI_C60_250K
_cod_database_code 4328617

loop_
_symmetry_equiv_pos_as_xyz
'x, y, z'
'-x, -y, z+1/2'
'-y, x, z+1/4'
'y, -x, z+3/4'

loop_
_atom_site_label
_atom_site_type_symbol
_atom_site_fract_x
_atom_site_fract_y
_atom_site_fract_z
_atom_site_U_iso_or_equiv
_atom_site_adp_type
_atom_site_occupancy
_atom_site_symmetry_multiplicity
_atom_site_calc_flag
_atom_site_refinement_flags
_atom_site_disorder_assembly
_atom_site_disorder_group
Cd Cd 0.751389(15) 0.259262(16) 0.17942(5) 0.04292(6) Uani 1 1 d U . .
I I 0.668421(16) 0.247502(16) 0.29195(5) 0.05102(7) Uani 1 1 d U . .
S1 S 0.90272(5) 0.30013(6) 0.19668(6) 0.0461(2) Uani 1 1 d U . .
S2 S 0.85088(5) 0.12406(6) 0.19089(6) 0.0456(2) Uani 1 1 d U . .
S3 S 0.67268(6) 0.21332(5) 0.08229(6) 0.0446(2) Uani 1 1 d U . .
S4 S 0.67855(6) 0.38927(5) 0.11932(7) 0.0468(2) Uani 1 1 d U . .
C1 C 0.9243(2) 0.1964(2) 0.20803(16) 0.0391(6) Uani 1 1 d U . .
C2 C 0.64189(19) 0.3137(2) 0.07027(17) 0.0363(6) Uani 1 1 d U . .
N1 N 0.99795(19) 0.1743(2) 0.22974(17) 0.0494(7) Uani 1 1 d U . .
N2 N 0.59202(18) 0.33149(18) 0.02285(15) 0.0422(6) Uani 1 1 d U . .
C3 C 1.0157(3) 0.0877(3) 0.2470(3) 0.0636(10) Uani 1 1 d U . .
H3A H 1.0752 0.0781 0.2446 0.076 Uiso 1 1 calc R . .
H3B H 0.9888 0.0508 0.2173 0.076 Uiso 1 1 calc R . .
C4 C 1.0650(2) 0.2338(3) 0.2420(2) 0.0572(9) Uani 1 1 d U . .
H4A H 1.0909 0.2204 0.2819 0.069 Uiso 1 1 calc R . .
H4B H 1.0416 0.2892 0.2453 0.069 Uiso 1 1 calc R . .
C5 C 0.5678(3) 0.4165(2) 0.0080(2) 0.0579(10) Uani 1 1 d U . .
H5A H 0.5657 0.4228 -0.0373 0.070 Uiso 1 1 calc R . .
H5B H 0.6101 0.4541 0.0238 0.070 Uiso 1 1 calc R . .
C6 C 0.5595(2) 0.2652(2) -0.01859(18) 0.0460(7) Uani 1 1 d U . .
H6A H 0.6034 0.2254 -0.0269 0.055 Uiso 1 1 calc R . .
H6B H 0.5430 0.2896 -0.0583 0.055 Uiso 1 1 calc R . .
C7 C 0.9863(3) 0.0682(3) 0.3111(3) 0.0746(13) Uani 1 1 d U . .
H7A H 0.9991 0.0113 0.3209 0.112 Uiso 1 1 calc R . .
H7B H 0.9272 0.0764 0.3134 0.112 Uiso 1 1 calc R . .
H7C H 1.0134 0.1040 0.3408 0.112 Uiso 1 1 calc R . .
C8 C 1.1293(3) 0.2333(4) 0.1921(3) 0.0833(16) Uani 1 1 d U . .
H8A H 1.1709 0.2743 0.2015 0.125 Uiso 1 1 calc R . .
H8B H 1.1039 0.2459 0.1525 0.125 Uiso 1 1 calc R . .
H8C H 1.1547 0.1793 0.1901 0.125 Uiso 1 1 calc R . .
C9 C 0.4866(3) 0.4410(3) 0.0345(4) 0.099(2) Uani 1 1 d U . .
H9A H 0.4743 0.4973 0.0225 0.148 Uiso 1 1 calc R . .
H9B H 0.4886 0.4370 0.0794 0.148 Uiso 1 1 calc R . .
H9C H 0.4441 0.4047 0.0186 0.148 Uiso 1 1 calc R . .
C10 C 0.4869(2) 0.2206(3) 0.0090(2) 0.0530(9) Uani 1 1 d U . .
H10A H 0.4683 0.1784 -0.0196 0.080 Uiso 1 1 calc R . .
H10B H 0.4426 0.2594 0.0164 0.080 Uiso 1 1 calc R . .
H10C H 0.5030 0.1954 0.0480 0.080 Uiso 1 1 calc R . .
N21 N 1.4360(2) 0.2245(2) 0.17800(17) 0.0595(7) Uani 1 1 d U . .
N22 N 1.3711(3) 0.1163(3) 0.15199(19) 0.0694(9) Uani 1 1 d U . .
C21 C 1.3657(3) 0.1959(3) 0.1560(2) 0.0673(10) Uani 1 1 d U . .
H21 H 1.3196 0.2278 0.1450 0.081 Uiso 1 1 calc R . .
C22 C 1.4863(3) 0.1599(4) 0.1879(3) 0.0742(11) Uani 1 1 d U . .
H22 H 1.5404 0.1625 0.2033 0.089 Uiso 1 1 calc R . .
C23 C 1.4463(3) 0.0921(4) 0.1721(3) 0.0764(12) Uani 1 1 d U . .
H23 H 1.4662 0.0378 0.1743 0.092 Uiso 1 1 calc R . .
C24 C 1.4563(5) 0.3119(4) 0.1892(3) 0.0980(19) Uani 1 1 d U . .
H24A H 1.4095 0.3460 0.1781 0.147 Uiso 1 1 calc R . .
H24B H 1.5034 0.3273 0.1641 0.147 Uiso 1 1 calc R . .
H24C H 1.4692 0.3198 0.2328 0.147 Uiso 1 1 calc R . .
C25 C 1.3048(6) 0.0607(6) 0.1298(5) 0.136(3) Uani 1 1 d U . .
H25A H 1.2574 0.0931 0.1175 0.204 Uiso 1 1 calc R . .
H25B H 1.2893 0.0233 0.1629 0.204 Uiso 1 1 calc R . .
H25C H 1.3245 0.0293 0.0944 0.204 Uiso 1 1 calc R . .
N11 N 0.60888(18) -0.08647(18) 0.29347(15) 0.0417(5) Uani 1 1 d U . .
N12 N 0.74005(18) -0.07321(18) 0.28239(13) 0.0408(6) Uani 1 1 d U . .
C11 C 0.6791(2) -0.1266(2) 0.28904(17) 0.0390(6) Uani 1 1 d U . .
H11 H 0.6850 -0.1841 0.2904 0.047 Uiso 1 1 calc R . .
C12 C 0.6256(3) -0.0036(2) 0.2900(2) 0.0528(8) Uani 1 1 d U . .
H12 H 0.5868 0.0393 0.2919 0.063 Uiso 1 1 calc R . .
C13 C 0.7076(3) 0.0050(2) 0.28328(19) 0.0507(8) Uani 1 1 d U . .
H13 H 0.7369 0.0547 0.2799 0.061 Uiso 1 1 calc R . .
C14 C 0.5275(3) -0.1243(3) 0.2990(3) 0.0632(11) Uani 1 1 d U . .
H14A H 0.4857 -0.0816 0.2999 0.095 Uiso 1 1 calc R . .
H14B H 0.5248 -0.1561 0.3371 0.095 Uiso 1 1 calc R . .
H14C H 0.5179 -0.1603 0.2638 0.095 Uiso 1 1 calc R . .
C15 C 0.8274(2) -0.0944(3) 0.27535(19) 0.0525(9) Uani 1 1 d U . .
H15A H 0.8594 -0.0444 0.2704 0.079 Uiso 1 1 calc R . .
H15B H 0.8344 -0.1290 0.2390 0.079 Uiso 1 1 calc R . .
H15C H 0.8460 -0.1238 0.3120 0.079 Uiso 1 1 calc R . .
C301 C 0.1451(3) 0.1657(3) 0.57326(18) 0.1125(15) Uani 0.601(4) 1 d PDU A 1
C302 C 0.1163(3) 0.1961(2) 0.51351(18) 0.1065(13) Uani 0.601(4) 1 d PDU A 1
C303 C 0.1439(3) 0.2810(3) 0.50798(18) 0.0990(13) Uani 0.601(4) 1 d PDU A 1
C304 C 0.1884(2) 0.3034(3) 0.56419(16) 0.1008(13) Uani 0.601(4) 1 d PDU A 1
C305 C 0.1891(2) 0.2317(2) 0.6047(3) 0.1080(13) Uani 0.601(4) 1 d PDU A 1
C306 C 0.1713(3) 0.0868(2) 0.57884(17) 0.1099(14) Uani 0.601(4) 1 d PDU A 1
C307 C 0.2445(2) 0.0682(2) 0.6152(3) 0.1102(14) Uani 0.601(4) 1 d PDU A 1
C308 C 0.2901(2) 0.0021(3) 0.58531(16) 0.1023(13) Uani 0.601(4) 1 d PDU A 1
C309 C 0.24538(19) -0.0183(3) 0.52880(16) 0.0995(13) Uani 0.601(4) 1 d PDU A 1
C310 C 0.1720(3) 0.0328(2) 0.52488(17) 0.1056(13) Uani 0.601(4) 1 d PDU A 1
C311 C 0.1174(3) 0.1460(2) 0.46303(18) 0.1088(13) Uani 0.601(4) 1 d PDU A 1
C312 C 0.1463(2) 0.0616(3) 0.46886(18) 0.1077(14) Uani 0.601(4) 1 d PDU A 1
C313 C 0.1913(2) 0.0401(3) 0.41275(15) 0.1018(13) Uani 0.601(4) 1 d PDU A 1
C314 C 0.1914(2) 0.11197(19) 0.3724(2) 0.1073(13) Uani 0.601(4) 1 d PDU A 1
C315 C 0.1457(3) 0.1771(3) 0.40340(18) 0.1083(13) Uani 0.601(4) 1 d PDU A 1
C316 C 0.1688(3) 0.3106(2) 0.45205(17) 0.0971(13) Uani 0.601(4) 1 d PDU A 1
C317 C 0.1707(3) 0.2566(2) 0.39811(18) 0.1086(16) Uani 0.601(4) 1 d PDU A 1
C318 C 0.2426(2) 0.2766(2) 0.3607(3) 0.1108(14) Uani 0.601(4) 1 d PDU A 1
C319 C 0.2865(2) 0.3427(3) 0.39189(18) 0.1041(14) Uani 0.601(4) 1 d PDU A 1
C320 C 0.24123(19) 0.3630(3) 0.44817(16) 0.0910(13) Uani 0.601(4) 1 d PDU A 1
C321 C 0.2558(3) 0.3526(2) 0.56057(16) 0.0936(12) Uani 0.601(4) 1 d PDU A 1
C322 C 0.2825(2) 0.3841(2) 0.50063(17) 0.0842(11) Uani 0.601(4) 1 d PDU A 1
C323 C 0.3721(2) 0.3842(3) 0.50109(17) 0.0897(11) Uani 0.601(4) 1 d PDU A 1
C324 C 0.4008(3) 0.3544(2) 0.56102(15) 0.1002(13) Uani 0.601(4) 1 d PDU A 1
C325 C 0.3283(2) 0.3341(2) 0.5976(2) 0.1013(14) Uani 0.601(4) 1 d PDU A 1
C326 C 0.2570(3) 0.2142(2) 0.63911(18) 0.1132(13) Uani 0.601(4) 1 d PDU A 1
C327 C 0.3290(2) 0.2672(3) 0.63545(18) 0.1101(14) Uani 0.601(4) 1 d PDU A 1
C328 C 0.4021(3) 0.2156(2) 0.6391(2) 0.1167(15) Uani 0.601(4) 1 d PDU A 1
C329 C 0.3750(3) 0.1306(3) 0.6449(2) 0.1106(13) Uani 0.601(4) 1 d PDU A 1
C330 C 0.2855(3) 0.1298(3) 0.6446(2) 0.1189(16) Uani 0.601(4) 1 d PDU A 1
C331 C 0.5143(3) 0.1806(3) 0.40387(18) 0.1125(15) Uani 0.601(4) 1 d PDU A 1
C332 C 0.5423(3) 0.1500(2) 0.46371(17) 0.1065(13) Uani 0.601(4) 1 d PDU A 1
C333 C 0.5162(3) 0.0647(3) 0.46959(18) 0.0990(13) Uani 0.601(4) 1 d PDU A 1
C334 C 0.4714(2) 0.0435(3) 0.41331(16) 0.1008(13) Uani 0.601(4) 1 d PDU A 1
C335 C 0.4702(2) 0.1148(2) 0.3725(3) 0.1080(13) Uani 0.601(4) 1 d PDU A 1
C336 C 0.4883(3) 0.2598(2) 0.39818(17) 0.1099(14) Uani 0.601(4) 1 d PDU A 1
C337 C 0.4157(2) 0.2785(2) 0.3612(3) 0.1102(14) Uani 0.601(4) 1 d PDU A 1
C338 C 0.3700(3) 0.3438(3) 0.39206(17) 0.1023(13) Uani 0.601(4) 1 d PDU A 1
C339 C 0.41435(19) 0.3650(3) 0.44858(16) 0.0995(13) Uani 0.601(4) 1 d PDU A 1
C340 C 0.4876(3) 0.3136(2) 0.45223(17) 0.1056(13) Uani 0.601(4) 1 d PDU A 1
C341 C 0.5417(3) 0.2002(2) 0.51417(18) 0.1088(13) Uani 0.601(4) 1 d PDU A 1
C342 C 0.5137(2) 0.2849(2) 0.50815(18) 0.1077(14) Uani 0.601(4) 1 d PDU A 1
C343 C 0.4690(2) 0.3063(3) 0.56445(15) 0.1018(13) Uani 0.601(4) 1 d PDU A 1
C344 C 0.4693(2) 0.2340(2) 0.6043(2) 0.1073(13) Uani 0.601(4) 1 d PDU A 1
C345 C 0.5156(3) 0.1685(3) 0.57424(18) 0.1083(13) Uani 0.601(4) 1 d PDU A 1
C346 C 0.4904(3) 0.0355(2) 0.52544(17) 0.0971(13) Uani 0.601(4) 1 d PDU A 1
C347 C 0.4901(3) 0.0892(2) 0.57952(17) 0.1086(16) Uani 0.601(4) 1 d PDU A 1
C348 C 0.4176(2) 0.0696(2) 0.6162(3) 0.1108(14) Uani 0.601(4) 1 d PDU A 1
C349 C 0.3737(2) 0.0033(3) 0.58515(18) 0.1041(14) Uani 0.601(4) 1 d PDU A 1
C350 C 0.4186(2) -0.0177(3) 0.52881(17) 0.0910(13) Uani 0.601(4) 1 d PDU A 1
C351 C 0.4050(3) -0.0071(2) 0.41633(16) 0.0936(12) Uani 0.601(4) 1 d PDU A 1
C352 C 0.3768(2) -0.0376(3) 0.47626(18) 0.0842(11) Uani 0.601(4) 1 d PDU A 1
C353 C 0.2873(2) -0.0385(3) 0.47639(17) 0.0897(11) Uani 0.601(4) 1 d PDU A 1
C354 C 0.2592(3) -0.0085(2) 0.41633(15) 0.1002(13) Uani 0.601(4) 1 d PDU A 1
C355 C 0.3319(2) 0.0112(2) 0.3798(2) 0.1013(14) Uani 0.601(4) 1 d PDU A 1
C356 C 0.4018(3) 0.1322(2) 0.33864(19) 0.1132(13) Uani 0.601(4) 1 d PDU A 1
C357 C 0.3312(2) 0.0771(3) 0.34100(18) 0.1101(14) Uani 0.601(4) 1 d PDU A 1
C358 C 0.2594(3) 0.1305(2) 0.3385(2) 0.1167(15) Uani 0.601(4) 1 d PDU A 1
C359 C 0.2852(3) 0.2158(3) 0.33171(19) 0.1106(13) Uani 0.601(4) 1 d PDU A 1
C360 C 0.3747(3) 0.2170(3) 0.3317(2) 0.1189(16) Uani 0.601(4) 1 d PDU A 1
C401 C 0.3097(4) 0.1228(3) 0.6433(3) 0.1053(19) Uani 0.399(4) 1 d PDU A 2
C402 C 0.3477(3) 0.2037(4) 0.6472(3) 0.1017(16) Uani 0.399(4) 1 d PDU A 2
C403 C 0.4334(4) 0.1941(4) 0.6290(3) 0.1103(18) Uani 0.399(4) 1 d PDU A 2
C404 C 0.4486(4) 0.1078(4) 0.6148(3) 0.1136(19) Uani 0.399(4) 1 d PDU A 2
C405 C 0.3716(3) 0.0636(4) 0.6237(3) 0.1066(17) Uani 0.399(4) 1 d PDU A 2
C406 C 0.2309(3) 0.1153(3) 0.6230(3) 0.0992(17) Uani 0.399(4) 1 d PDU A 2
C407 C 0.2088(3) 0.0491(4) 0.5807(3) 0.1096(19) Uani 0.399(4) 1 d PDU A 2
C408 C 0.1484(4) 0.0791(3) 0.5363(3) 0.1104(18) Uani 0.399(4) 1 d PDU A 2
C409 C 0.1348(4) 0.1656(3) 0.5509(3) 0.0991(17) Uani 0.399(4) 1 d PDU A 2
C410 C 0.1848(3) 0.1880(4) 0.6044(3) 0.0932(16) Uani 0.399(4) 1 d PDU A 2
C411 C 0.3049(3) 0.2715(3) 0.6295(3) 0.1021(19) Uani 0.399(4) 1 d PDU A 2
C412 C 0.2207(3) 0.2635(3) 0.6072(3) 0.0912(16) Uani 0.399(4) 1 d PDU A 2
C413 C 0.2082(4) 0.3222(3) 0.5570(2) 0.0904(17) Uani 0.399(4) 1 d PDU A 2
C414 C 0.2854(3) 0.3660(4) 0.5476(3) 0.105(2) Uani 0.399(4) 1 d PDU A 2
C415 C 0.3448(4) 0.3347(3) 0.5923(3) 0.108(2) Uani 0.399(4) 1 d PDU A 2
C416 C 0.4711(3) 0.2539(4) 0.5954(3) 0.126(2) Uani 0.399(4) 1 d PDU A 2
C417 C 0.4251(3) 0.3261(4) 0.5758(3) 0.123(2) Uani 0.399(4) 1 d PDU A 2
C418 C 0.4516(3) 0.3492(4) 0.5136(3) 0.1203(19) Uani 0.399(4) 1 d PDU A 2
C419 C 0.5139(4) 0.2905(3) 0.4940(3) 0.132(3) Uani 0.399(4) 1 d PDU A 2
C420 C 0.5252(4) 0.2317(4) 0.5442(3) 0.122(2) Uani 0.399(4) 1 d PDU A 2
C421 C 0.4993(3) 0.0872(3) 0.5671(3) 0.112(2) Uani 0.399(4) 1 d PDU A 2
C422 C 0.5396(3) 0.1512(4) 0.5311(3) 0.1109(18) Uani 0.399(4) 1 d PDU A 2
C423 C 0.5415(4) 0.1233(3) 0.4669(3) 0.106(2) Uani 0.399(4) 1 d PDU A 2
C424 C 0.5040(3) 0.0422(4) 0.4632(3) 0.0952(17) Uani 0.399(4) 1 d PDU A 2
C425 C 0.4773(3) 0.0202(4) 0.5255(3) 0.1038(19) Uani 0.399(4) 1 d PDU A 2
C426 C 0.3509(3) 0.0013(3) 0.5846(3) 0.1059(18) Uani 0.399(4) 1 d PDU A 2
C427 C 0.4055(4) -0.0211(3) 0.5337(3) 0.1047(19) Uani 0.399(4) 1 d PDU A 2
C428 C 0.3552(4) -0.0430(4) 0.4803(3) 0.116(2) Uani 0.399(4) 1 d PDU A 2
C429 C 0.2693(4) -0.0338(4) 0.4982(3) 0.125(2) Uani 0.399(4) 1 d PDU A 2
C430 C 0.2667(4) -0.0063(4) 0.5625(3) 0.119(2) Uani 0.399(4) 1 d PDU A 2
C431 C 0.3557(4) 0.2214(3) 0.3276(3) 0.1053(19) Uani 0.399(4) 1 d PDU A 2
C432 C 0.3174(3) 0.1407(4) 0.3242(3) 0.1017(16) Uani 0.399(4) 1 d PDU A 2
C433 C 0.2312(4) 0.1495(4) 0.3415(3) 0.1103(18) Uani 0.399(4) 1 d PDU A 2
C434 C 0.2173(4) 0.2357(4) 0.3561(3) 0.1136(19) Uani 0.399(4) 1 d PDU A 2
C435 C 0.2939(3) 0.2806(4) 0.3474(2) 0.1066(17) Uani 0.399(4) 1 d PDU A 2
C436 C 0.4347(3) 0.2290(3) 0.3476(3) 0.0992(17) Uani 0.399(4) 1 d PDU A 2
C437 C 0.4570(3) 0.2958(4) 0.3894(3) 0.1096(19) Uani 0.399(4) 1 d PDU A 2
C438 C 0.5167(4) 0.2646(3) 0.4340(3) 0.1104(18) Uani 0.399(4) 1 d PDU A 2
C439 C 0.5307(4) 0.1782(3) 0.4199(3) 0.0991(17) Uani 0.399(4) 1 d PDU A 2
C440 C 0.4805(3) 0.1562(4) 0.3664(3) 0.0932(16) Uani 0.399(4) 1 d PDU A 2
C441 C 0.3602(3) 0.0728(3) 0.3419(3) 0.1021(19) Uani 0.399(4) 1 d PDU A 2
C442 C 0.4446(3) 0.0808(3) 0.3635(3) 0.0912(16) Uani 0.399(4) 1 d PDU A 2
C443 C 0.4571(4) 0.0216(3) 0.4133(3) 0.0904(17) Uani 0.399(4) 1 d PDU A 2
C444 C 0.3796(3) -0.0218(4) 0.4222(3) 0.105(2) Uani 0.399(4) 1 d PDU A 2
C445 C 0.3196(4) 0.0083(3) 0.3774(3) 0.108(2) Uani 0.399(4) 1 d PDU A 2
C446 C 0.1938(3) 0.0900(4) 0.3756(3) 0.126(2) Uani 0.399(4) 1 d PDU A 2
C447 C 0.2395(3) 0.0171(4) 0.3942(3) 0.123(2) Uani 0.399(4) 1 d PDU A 2
C448 C 0.2135(3) -0.0050(4) 0.4566(3) 0.1203(19) Uani 0.399(4) 1 d PDU A 2
C449 C 0.1511(4) 0.0537(3) 0.4763(3) 0.132(3) Uani 0.399(4) 1 d PDU A 2
C450 C 0.1390(4) 0.1128(4) 0.4263(3) 0.122(2) Uani 0.399(4) 1 d PDU A 2
C451 C 0.1650(3) 0.2571(3) 0.4026(3) 0.112(2) Uani 0.399(4) 1 d PDU A 2
C452 C 0.1259(3) 0.1933(4) 0.4398(3) 0.1109(18) Uani 0.399(4) 1 d PDU A 2
C453 C 0.1231(4) 0.2205(3) 0.5042(3) 0.106(2) Uani 0.399(4) 1 d PDU A 2
C454 C 0.1608(3) 0.3016(3) 0.5074(3) 0.0952(17) Uani 0.399(4) 1 d PDU A 2
C455 C 0.1869(3) 0.3235(4) 0.4449(2) 0.1038(19) Uani 0.399(4) 1 d PDU A 2
C456 C 0.3145(3) 0.3422(3) 0.3870(3) 0.1059(18) Uani 0.399(4) 1 d PDU A 2
C457 C 0.2580(4) 0.3660(3) 0.4363(2) 0.1047(19) Uani 0.399(4) 1 d PDU A 2
C458 C 0.3099(3) 0.3859(4) 0.4892(3) 0.116(2) Uani 0.399(4) 1 d PDU A 2
C459 C 0.3961(4) 0.3785(4) 0.4719(3) 0.125(2) Uani 0.399(4) 1 d PDU A 2
C460 C 0.3993(4) 0.3511(4) 0.4076(3) 0.119(2) Uani 0.399(4) 1 d PDU A 2

loop_
_atom_site_aniso_label
_atom_site_aniso_U_11
_atom_site_aniso_U_22
_atom_site_aniso_U_33
_atom_site_aniso_U_23
_atom_site_aniso_U_13
_atom_site_aniso_U_12
Cd 0.03433(11) 0.05482(15) 0.03960(12) 0.00376(12) -0.00395(10) -0.00027(11)
I 0.04970(14) 0.05641(15) 0.04694(12) 0.00224(11) 0.00859(11) -0.00618(11)
S1 0.0374(4) 0.0455(5) 0.0553(5) 0.0090(4) -0.0064(4) -0.0043(3)
S2 0.0390(4) 0.0444(4) 0.0535(5) 0.0008(4) -0.0073(4) -0.0019(3)
S3 0.0478(5) 0.0321(4) 0.0538(5) -0.0049(4) -0.0166(4) 0.0053(3)
S4 0.0473(5) 0.0341(4) 0.0591(5) -0.0068(4) -0.0103(4) -0.0008(3)
C1 0.0337(12) 0.0483(13) 0.0352(15) 0.0054(14) -0.0035(12) -0.0025(10)
C2 0.0287(14) 0.0342(12) 0.0459(15) -0.0009(11) -0.0029(10) 0.0012(11)
N1 0.0346(12) 0.0520(15) 0.0615(19) 0.0006(14) -0.0106(13) 0.0017(10)
N2 0.0425(15) 0.0371(12) 0.0471(15) 0.0064(11) -0.0086(11) -0.0020(10)
C3 0.051(2) 0.0527(17) 0.088(3) -0.004(2) -0.016(2) 0.0130(16)
C4 0.0357(16) 0.068(2) 0.068(2) -0.004(2) -0.0125(15) -0.0035(15)
C5 0.058(2) 0.0431(15) 0.073(3) 0.0199(17) -0.0132(18) -0.0008(16)
C6 0.0433(18) 0.0510(17) 0.0439(18) 0.0013(14) -0.0072(14) -0.0025(14)
C7 0.076(3) 0.063(3) 0.085(3) 0.018(2) -0.030(2) -0.004(2)
C8 0.066(3) 0.086(4) 0.097(4) 0.000(3) 0.018(3) -0.020(3)
C9 0.059(3) 0.040(2) 0.198(7) 0.023(3) 0.012(3) 0.0084(18)
C10 0.0424(19) 0.056(2) 0.060(2) -0.0044(18) -0.0015(16) -0.0090(15)
N21 0.0634(18) 0.0696(16) 0.0454(17) 0.0056(16) 0.0083(16) -0.0064(13)
N22 0.074(2) 0.0757(18) 0.059(2) -0.0052(19) -0.0041(18) -0.0066(16)
C21 0.056(2) 0.0745(18) 0.071(3) 0.020(2) -0.001(2) 0.0013(16)
C22 0.058(2) 0.097(2) 0.068(3) 0.003(3) -0.005(2) 0.0099(17)
C23 0.083(3) 0.079(2) 0.067(3) -0.011(2) 0.005(2) 0.0241(19)
C24 0.120(5) 0.073(2) 0.101(5) 0.024(3) 0.000(4) -0.032(3)
C25 0.141(6) 0.133(5) 0.133(7) -0.007(6) -0.038(6) -0.060(5)
N11 0.0447(12) 0.0434(12) 0.0370(13) -0.0047(13) 0.0062(13) -0.0004(10)
N12 0.0453(12) 0.0446(13) 0.0325(14) -0.0010(12) -0.0006(12) -0.0017(10)
C11 0.0478(13) 0.0362(13) 0.0331(14) -0.0025(13) 0.0013(14) -0.0005(10)
C12 0.0602(16) 0.0399(13) 0.058(2) -0.0020(18) 0.016(2) 0.0064(12)
C13 0.0602(16) 0.0397(13) 0.052(2) 0.0018(16) 0.0100(18) -0.0042(12)
C14 0.0475(16) 0.065(2) 0.077(3) -0.007(2) 0.010(2) -0.0085(16)
C15 0.0425(14) 0.066(2) 0.049(2) 0.0061(18) -0.0034(16) 0.0013(15)
C301 0.076(4) 0.124(2) 0.138(3) 0.001(2) 0.065(3) 0.003(2)
C302 0.029(3) 0.117(3) 0.174(3) -0.0057(18) 0.023(2) 0.012(2)
C303 0.047(3) 0.092(2) 0.158(2) -0.013(2) 0.0132(19) 0.042(2)
C304 0.093(3) 0.095(3) 0.115(3) -0.029(2) 0.044(2) 0.035(2)
C305 0.106(3) 0.123(3) 0.095(3) -0.0168(19) 0.071(2) 0.018(2)
C306 0.088(3) 0.110(2) 0.131(3) 0.027(2) 0.069(2) -0.022(2)
C307 0.140(3) 0.107(3) 0.084(3) 0.042(2) 0.054(2) -0.010(2)
C308 0.142(2) 0.062(3) 0.103(3) 0.056(2) 0.027(2) -0.007(2)
C309 0.110(3) 0.038(2) 0.151(3) 0.022(2) 0.0213(18) -0.0342(18)
C310 0.070(2) 0.082(3) 0.165(3) 0.0142(19) 0.033(2) -0.0444(18)
C311 0.027(2) 0.119(3) 0.181(3) -0.0148(19) -0.030(2) -0.011(2)
C312 0.053(3) 0.092(2) 0.179(3) -0.013(2) -0.0171(19) -0.047(2)
C313 0.090(3) 0.080(2) 0.136(3) -0.0373(19) -0.060(2) -0.0296(17)
C314 0.112(3) 0.108(3) 0.102(3) -0.0306(19) -0.079(2) -0.008(2)
C315 0.073(3) 0.117(2) 0.135(3) -0.012(2) -0.082(2) 0.0123(19)
C316 0.073(2) 0.079(3) 0.139(2) 0.0068(19) -0.035(2) 0.044(2)
C317 0.099(3) 0.104(2) 0.122(3) 0.008(2) -0.062(3) 0.037(2)
C318 0.151(3) 0.106(3) 0.075(3) 0.029(2) -0.049(2) 0.030(2)
C319 0.143(2) 0.070(3) 0.099(3) 0.034(3) -0.012(2) 0.026(2)
C320 0.102(3) 0.048(3) 0.122(2) 0.020(2) -0.0169(17) 0.038(2)
C321 0.116(2) 0.056(3) 0.109(2) -0.036(2) 0.0139(19) 0.0315(18)
C322 0.107(2) 0.017(2) 0.128(2) -0.0083(18) -0.0032(18) 0.0219(19)
C323 0.107(2) 0.019(2) 0.143(3) -0.0079(19) -0.0084(18) -0.013(2)
C324 0.118(2) 0.051(3) 0.131(3) -0.043(2) -0.037(2) -0.0179(18)
C325 0.145(3) 0.074(3) 0.085(3) -0.055(2) -0.0119(19) 0.016(3)
C326 0.161(3) 0.132(3) 0.047(2) -0.021(3) 0.044(2) 0.019(2)
C327 0.166(3) 0.115(3) 0.049(3) -0.043(2) -0.016(3) 0.0160(19)
C328 0.161(3) 0.121(3) 0.067(4) -0.017(3) -0.050(2) 0.011(2)
C329 0.175(3) 0.124(2) 0.033(2) 0.014(2) -0.032(2) 0.015(2)
C330 0.176(3) 0.132(2) 0.049(4) 0.019(2) 0.030(3) 0.009(2)
C331 0.076(4) 0.124(2) 0.138(3) 0.001(2) 0.065(3) 0.003(2)
C332 0.029(3) 0.117(3) 0.174(3) -0.0057(18) 0.023(2) 0.012(2)
C333 0.047(3) 0.092(2) 0.158(2) -0.013(2) 0.0132(19) 0.042(2)
C334 0.093(3) 0.095(3) 0.115(3) -0.029(2) 0.044(2) 0.035(2)
C335 0.106(3) 0.123(3) 0.095(3) -0.0168(19) 0.071(2) 0.018(2)
C336 0.088(3) 0.110(2) 0.131(3) 0.027(2) 0.069(2) -0.022(2)
C337 0.140(3) 0.107(3) 0.084(3) 0.042(2) 0.054(2) -0.010(2)
C338 0.142(2) 0.062(3) 0.103(3) 0.056(2) 0.027(2) -0.007(2)
C339 0.110(3) 0.038(2) 0.151(3) 0.022(2) 0.0213(18) -0.0342(18)
C340 0.070(2) 0.082(3) 0.165(3) 0.0142(19) 0.033(2) -0.0444(18)
C341 0.027(2) 0.119(3) 0.181(3) -0.0148(19) -0.030(2) -0.011(2)
C342 0.053(3) 0.092(2) 0.179(3) -0.013(2) -0.0171(19) -0.047(2)
C343 0.090(3) 0.080(2) 0.136(3) -0.0373(19) -0.060(2) -0.0296(17)
C344 0.112(3) 0.108(3) 0.102(3) -0.0306(19) -0.079(2) -0.008(2)
C345 0.073(3) 0.117(2) 0.135(3) -0.012(2) -0.082(2) 0.0123(19)
C346 0.073(2) 0.079(3) 0.139(2) 0.0068(19) -0.035(2) 0.044(2)
C347 0.099(3) 0.104(2) 0.122(3) 0.008(2) -0.062(3) 0.037(2)
C348 0.151(3) 0.106(3) 0.075(3) 0.029(2) -0.049(2) 0.030(2)
C349 0.143(2) 0.070(3) 0.099(3) 0.034(3) -0.012(2) 0.026(2)
C350 0.102(3) 0.048(3) 0.122(2) 0.020(2) -0.0169(17) 0.038(2)
C351 0.116(2) 0.056(3) 0.109(2) -0.036(2) 0.0139(19) 0.0315(18)
C352 0.107(2) 0.017(2) 0.128(2) -0.0083(18) -0.0032(18) 0.0219(19)
C353 0.107(2) 0.019(2) 0.143(3) -0.0079(19) -0.0084(18) -0.013(2)
C354 0.118(2) 0.051(3) 0.131(3) -0.043(2) -0.037(2) -0.0179(18)
C355 0.145(3) 0.074(3) 0.085(3) -0.055(2) -0.0119(19) 0.016(3)
C356 0.161(3) 0.132(3) 0.047(2) -0.021(3) 0.044(2) 0.019(2)
C357 0.166(3) 0.115(3) 0.049(3) -0.043(2) -0.016(3) 0.0160(19)
C358 0.161(3) 0.121(3) 0.067(4) -0.017(3) -0.050(2) 0.011(2)
C359 0.175(3) 0.124(2) 0.033(2) 0.014(2) -0.032(2) 0.015(2)
C360 0.176(3) 0.132(2) 0.049(4) 0.019(2) 0.030(3) 0.009(2)
C401 0.148(3) 0.133(3) 0.035(4) 0.033(3) 0.015(3) 0.032(3)
C402 0.142(4) 0.147(3) 0.016(3) -0.025(3) -0.018(3) 0.028(2)
C403 0.114(3) 0.160(3) 0.057(4) -0.024(3) -0.062(3) 0.024(3)
C404 0.114(3) 0.155(3) 0.072(4) 0.008(4) -0.052(3) 0.050(3)
C405 0.152(4) 0.116(3) 0.052(3) 0.053(2) -0.010(3) 0.047(2)
C406 0.119(3) 0.122(3) 0.057(3) 0.037(3) 0.061(3) 0.006(3)
C407 0.112(4) 0.089(3) 0.128(5) 0.044(3) 0.059(3) -0.029(2)
C408 0.062(4) 0.113(3) 0.156(3) 0.013(3) 0.041(3) -0.051(3)
C409 0.033(3) 0.133(3) 0.131(4) 0.006(2) 0.043(3) -0.005(3)
C410 0.077(4) 0.124(3) 0.079(3) 0.006(3) 0.059(3) 0.013(2)
C411 0.124(3) 0.112(3) 0.070(4) -0.045(3) 0.007(3) 0.019(2)
C412 0.097(3) 0.106(3) 0.071(3) -0.030(2) 0.041(3) 0.034(3)
C413 0.097(3) 0.065(3) 0.109(3) -0.033(2) 0.028(3) 0.043(3)
C414 0.138(4) 0.056(4) 0.123(3) -0.035(3) 0.012(3) 0.006(3)
C415 0.138(3) 0.074(4) 0.111(4) -0.066(3) -0.012(3) -0.014(3)
C416 0.104(5) 0.155(4) 0.121(4) -0.048(3) -0.050(4) -0.017(3)
C417 0.122(3) 0.103(4) 0.145(4) -0.046(4) -0.023(4) -0.042(3)
C418 0.121(4) 0.071(4) 0.169(4) -0.037(3) -0.003(3) -0.068(3)
C419 0.098(6) 0.123(5) 0.175(3) -0.020(3) -0.001(4) -0.049(5)
C420 0.071(5) 0.154(3) 0.142(4) -0.036(3) -0.040(3) -0.032(3)
C421 0.083(5) 0.143(4) 0.109(3) 0.007(3) -0.045(3) 0.052(3)
C422 0.038(4) 0.160(3) 0.135(3) -0.015(3) -0.047(3) 0.012(3)
C423 0.052(5) 0.128(4) 0.137(3) -0.008(2) -0.003(3) 0.017(3)
C424 0.070(4) 0.089(3) 0.126(3) -0.008(3) 0.009(2) 0.054(3)
C425 0.100(4) 0.090(4) 0.121(3) 0.018(3) -0.013(3) 0.063(3)
C426 0.159(3) 0.063(3) 0.096(4) 0.065(3) 0.013(3) 0.030(3)
C427 0.145(3) 0.045(4) 0.124(3) 0.036(3) 0.005(3) 0.046(3)
C428 0.151(4) 0.053(6) 0.143(3) -0.007(3) 0.021(3) -0.002(4)
C429 0.144(3) 0.072(7) 0.160(4) -0.005(3) 0.024(3) -0.033(4)
C430 0.149(3) 0.072(5) 0.137(4) 0.032(4) 0.037(3) -0.013(3)
C431 0.148(3) 0.133(3) 0.035(4) 0.033(3) 0.015(3) 0.032(3)
C432 0.142(4) 0.147(3) 0.016(3) -0.025(3) -0.018(3) 0.028(2)
C433 0.114(3) 0.160(3) 0.057(4) -0.024(3) -0.062(3) 0.024(3)
C434 0.114(3) 0.155(3) 0.072(4) 0.008(4) -0.052(3) 0.050(3)
C435 0.152(4) 0.116(3) 0.052(3) 0.053(2) -0.010(3) 0.047(2)
C436 0.119(3) 0.122(3) 0.057(3) 0.037(3) 0.061(3) 0.006(3)
C437 0.112(4) 0.089(3) 0.128(5) 0.044(3) 0.059(3) -0.029(2)
C438 0.062(4) 0.113(3) 0.156(3) 0.013(3) 0.041(3) -0.051(3)
C439 0.033(3) 0.133(3) 0.131(4) 0.006(2) 0.043(3) -0.005(3)
C440 0.077(4) 0.124(3) 0.079(3) 0.006(3) 0.059(3) 0.013(2)
C441 0.124(3) 0.112(3) 0.070(4) -0.045(3) 0.007(3) 0.019(2)
C442 0.097(3) 0.106(3) 0.071(3) -0.030(2) 0.041(3) 0.034(3)
C443 0.097(3) 0.065(3) 0.109(3) -0.033(2) 0.028(3) 0.043(3)
C444 0.138(4) 0.056(4) 0.123(3) -0.035(3) 0.012(3) 0.006(3)
C445 0.138(3) 0.074(4) 0.111(4) -0.066(3) -0.012(3) -0.014(3)
C446 0.104(5) 0.155(4) 0.121(4) -0.048(3) -0.050(4) -0.017(3)
C447 0.122(3) 0.103(4) 0.145(4) -0.046(4) -0.023(4) -0.042(3)
C448 0.121(4) 0.071(4) 0.169(4) -0.037(3) -0.003(3) -0.068(3)
C449 0.098(6) 0.123(5) 0.175(3) -0.020(3) -0.001(4) -0.049(5)
C450 0.071(5) 0.154(3) 0.142(4) -0.036(3) -0.040(3) -0.032(3)
C451 0.083(5) 0.143(4) 0.109(3) 0.007(3) -0.045(3) 0.052(3)
C452 0.038(4) 0.160(3) 0.135(3) -0.015(3) -0.047(3) 0.012(3)
C453 0.052(5) 0.128(4) 0.137(3) -0.008(2) -0.003(3) 0.017(3)
C454 0.070(4) 0.089(3) 0.126(3) -0.008(3) 0.009(2) 0.054(3)
C455 0.100(4) 0.090(4) 0.121(3) 0.018(3) -0.013(3) 0.063(3)
C456 0.159(3) 0.063(3) 0.096(4) 0.065(3) 0.013(3) 0.030(3)
C457 0.145(3) 0.045(4) 0.124(3) 0.036(3) 0.005(3) 0.046(3)
C458 0.151(4) 0.053(6) 0.143(3) -0.007(3) 0.021(3) -0.002(4)
C459 0.144(3) 0.072(7) 0.160(4) -0.005(3) 0.024(3) -0.033(4)
C460 0.149(3) 0.072(5) 0.137(4) 0.032(4) 0.037(3) -0.013(3)

loop_
_atom_type_symbol
_atom_type_description
_atom_type_scat_dispersion_real
_atom_type_scat_dispersion_imag
_atom_type_scat_source
C C 0.0033 0.0016 'International Tables Vol C Tables 4.2.6.8 and 6.1.1.4'
H H 0.0000 0.0000 'International Tables Vol C Tables 4.2.6.8 and 6.1.1.4'
N N 0.0061 0.0033 'International Tables Vol C Tables 4.2.6.8 and 6.1.1.4'
S S 0.1246 0.1234 'International Tables Vol C Tables 4.2.6.8 and 6.1.1.4'
Cd Cd -0.8075 1.2024 'International Tables Vol C Tables 4.2.6.8 and 6.1.1.4'
I I -0.4742 1.8119 'International Tables Vol C Tables 4.2.6.8 and 6.1.1.4'

loop_
_geom_angle_atom_site_label_1
_geom_angle_atom_site_label_2
_geom_angle_atom_site_label_3
_geom_angle
S3 Cd S1 132.05(4)
S3 Cd S2 97.73(3)
S1 Cd S2 68.28(3)
S3 Cd S4 67.94(3)
S1 Cd S4 106.34(3)
S2 Cd S4 156.09(3)
S3 Cd I 116.69(3)
S1 Cd I 110.82(3)
S2 Cd I 98.78(2)
S4 Cd I 104.75(2)
C1 S1 Cd 87.87(11)
C1 S2 Cd 83.11(12)
C2 S3 Cd 89.52(12)
C2 S4 Cd 83.67(11)
N1 C1 S2 121.0(3)
N1 C1 S1 119.4(3)
S2 C1 S1 119.61(19)
N2 C2 S4 121.6(2)
N2 C2 S3 119.7(3)
S4 C2 S3 118.73(19)
C1 N1 C4 123.1(3)
C1 N1 C3 121.2(3)
C4 N1 C3 115.5(3)
C2 N2 C5 122.1(3)
C2 N2 C6 121.0(3)
C5 N2 C6 116.9(3)
N1 C3 C7 111.8(4)
N1 C4 C8 112.4(4)
N2 C5 C9 113.9(4)
N2 C6 C10 112.8(3)
C21 N21 C22 108.0(4)
C21 N21 C24 126.1(5)
C22 N21 C24 125.9(5)
C21 N22 C23 109.2(4)
C21 N22 C25 125.4(6)
C23 N22 C25 125.4(6)
N22 C21 N21 108.4(4)
C23 C22 N21 108.0(5)
C22 C23 N22 106.4(5)
C11 N11 C12 108.0(3)
C11 N11 C14 125.5(3)
C12 N11 C14 126.5(3)
C11 N12 C13 108.5(3)
C11 N12 C15 125.5(3)
C13 N12 C15 126.0(3)
N11 C11 N12 109.4(3)
C13 C12 N11 107.6(3)
C12 C13 N12 106.5(3)
C306 C301 C302 119.99(10)
C306 C301 C305 120.01(10)
C302 C301 C305 108.6(4)
C311 C302 C301 119.97(10)
C311 C302 C303 119.97(10)
C301 C302 C303 107.1(4)
C316 C303 C302 119.96(10)
C316 C303 C304 120.04(10)
C302 C303 C304 108.8(4)
C321 C304 C303 119.98(10)
C321 C304 C305 119.96(10)
C303 C304 C305 107.6(4)
C326 C305 C301 119.94(10)
C326 C305 C304 119.99(10)
C301 C305 C304 107.9(4)
C301 C306 C310 120.06(10)
C301 C306 C307 120.04(10)
C310 C306 C307 107.4(4)
C330 C307 C306 119.91(10)
C330 C307 C308 119.94(10)
C306 C307 C308 109.3(4)
C349 C308 C307 120.06(10)
C349 C308 C309 120.04(10)
C307 C308 C309 106.4(4)
C353 C309 C310 120.04(10)
C353 C309 C308 119.94(10)
C310 C309 C308 109.1(4)
C312 C310 C306 119.93(10)
C312 C310 C309 119.95(10)
C306 C310 C309 107.7(4)
C302 C311 C312 120.04(10)
C302 C311 C315 120.06(10)
C312 C311 C315 107.6(4)
C310 C312 C311 120.00(10)
C310 C312 C313 119.99(10)
C311 C312 C313 108.5(4)
C354 C313 C312 120.04(10)
C354 C313 C314 120.03(10)
C312 C313 C314 107.6(4)
C358 C314 C315 119.99(10)
C358 C314 C313 119.90(10)
C315 C314 C313 108.0(4)
C317 C315 C311 119.98(10)
C317 C315 C314 120.01(10)
C311 C315 C314 108.2(4)
C303 C316 C320 119.94(10)
C303 C316 C317 120.04(10)
C320 C316 C317 106.9(4)
C315 C317 C318 119.95(10)
C315 C317 C316 119.96(10)
C318 C317 C316 108.9(4)
C359 C318 C319 119.97(10)
C359 C318 C317 120.03(10)
C319 C318 C317 107.6(5)
C338 C319 C318 120.07(10)
C338 C319 C320 120.00(10)
C318 C319 C320 107.7(4)
C322 C320 C319 120.00(10)
C322 C320 C316 120.01(10)
C319 C320 C316 108.9(4)
C304 C321 C325 120.03(10)
C304 C321 C322 119.96(10)
C325 C321 C322 108.4(4)
C320 C322 C321 120.03(10)
C320 C322 C323 120.00(10)
C321 C322 C323 107.0(4)
C339 C323 C324 120.01(10)
C339 C323 C322 119.97(10)
C324 C323 C322 109.0(4)
C343 C324 C323 120.04(10)
C343 C324 C325 120.02(10)
C323 C324 C325 107.3(4)
C327 C325 C324 120.02(10)
C327 C325 C321 120.03(10)
C324 C325 C321 108.2(4)
C305 C326 C330 120.04(10)
C305 C326 C327 120.03(10)
C330 C326 C327 107.8(4)
C325 C327 C326 119.95(10)
C325 C327 C328 119.97(10)
C326 C327 C328 108.2(4)
C344 C328 C329 119.94(10)
C344 C328 C327 120.02(10)
C329 C328 C327 107.7(5)
C348 C329 C330 120.08(10)
C348 C329 C328 120.04(10)
C330 C329 C328 108.1(5)
C307 C330 C326 120.05(10)
C307 C330 C329 119.98(10)
C326 C330 C329 108.1(4)
C336 C331 C335 120.06(14)
C336 C331 C332 120.05(10)
C335 C331 C332 108.4(4)
C341 C332 C331 120.02(10)
C341 C332 C333 120.01(10)
C331 C332 C333 108.1(4)
C346 C333 C334 120.02(10)
C346 C333 C332 119.96(10)
C334 C333 C332 107.4(4)
C351 C334 C335 120.05(10)
C351 C334 C333 120.06(10)
C335 C334 C333 108.8(4)
C356 C335 C331 120.00(14)
C356 C335 C334 120.00(10)
C331 C335 C334 107.3(4)
C331 C336 C340 119.94(10)
C331 C336 C337 119.91(10)
C340 C336 C337 107.7(4)
C360 C337 C338 119.96(10)
C360 C337 C336 120.00(12)
C338 C337 C336 108.4(4)
C319 C338 C339 120.01(10)
C319 C338 C337 119.96(10)
C339 C338 C337 107.6(4)
C323 C339 C338 119.99(10)
C323 C339 C340 119.97(10)
C338 C339 C340 108.3(4)
C342 C340 C336 119.99(10)
C342 C340 C339 119.98(10)
C336 C340 C339 108.0(4)
C332 C341 C345 119.99(10)
C332 C341 C342 119.96(10)
C345 C341 C342 108.9(4)
C340 C342 C343 120.03(10)
C340 C342 C341 120.02(10)
C343 C342 C341 107.9(4)
C324 C343 C342 119.96(10)
C324 C343 C344 119.96(10)
C342 C343 C344 107.3(4)
C328 C344 C343 119.99(10)
C328 C344 C345 120.01(10)
C343 C344 C345 109.3(4)
C347 C345 C344 119.99(10)
C347 C345 C341 119.96(10)
C344 C345 C341 106.6(4)
C333 C346 C347 120.02(10)
C333 C346 C350 119.93(10)
C347 C346 C350 108.3(4)
C345 C347 C346 120.05(10)
C345 C347 C348 119.98(10)
C346 C347 C348 107.9(4)
C329 C348 C347 120.01(10)
C329 C348 C349 119.96(10)
C347 C348 C349 108.0(5)
C308 C349 C350 120.00(10)
C308 C349 C348 119.95(10)
C350 C349 C348 108.1(5)
C352 C350 C349 119.97(10)
C352 C350 C346 120.03(10)
C349 C350 C346 107.7(4)
C334 C351 C352 119.89(10)
C334 C351 C355 119.92(10)
C352 C351 C355 107.0(4)
C350 C352 C353 120.03(10)
C350 C352 C351 120.02(10)
C353 C352 C351 108.7(4)
C309 C353 C354 119.97(10)
C309 C353 C352 120.00(10)
C354 C353 C352 108.0(4)
C313 C354 C353 120.00(10)
C313 C354 C355 120.03(10)
C353 C354 C355 107.4(4)
C357 C355 C354 119.91(10)
C357 C355 C351 120.00(10)
C354 C355 C351 109.0(4)
C335 C356 C360 119.94(13)
C335 C356 C357 119.92(10)
C360 C356 C357 110.4(4)
C355 C357 C358 120.00(10)
C355 C357 C356 119.98(11)
C358 C357 C356 105.3(5)
C314 C358 C359 120.00(10)
C314 C358 C357 120.04(10)
C359 C358 C357 109.9(5)
C318 C359 C358 119.99(10)
C318 C359 C360 119.98(10)
C358 C359 C360 107.6(5)
C337 C360 C359 120.06(10)
C337 C360 C356 120.03(10)
C359 C360 C356 106.8(4)
C406 C401 C405 120.03(19)
C406 C401 C402 119.95(19)
C405 C401 C402 108.7(4)
C411 C402 C401 120.0(2)
C411 C402 C403 120.1(2)
C401 C402 C403 107.1(4)
C416 C403 C402 119.94(19)
C416 C403 C404 120.05(19)
C402 C403 C404 108.8(4)
C421 C404 C405 119.8(2)
C421 C404 C403 120.0(2)
C405 C404 C403 107.5(4)
C426 C405 C401 120.0(2)
C426 C405 C404 120.02(19)
C401 C405 C404 107.9(4)
C401 C406 C410 120.11(19)
C401 C406 C407 120.0(2)
C410 C406 C407 107.5(4)
C430 C407 C408 119.97(19)
C430 C407 C406 119.99(19)
C408 C407 C406 109.3(4)
C449 C408 C407 120.1(2)
C449 C408 C409 120.2(2)
C407 C408 C409 106.5(4)
C453 C409 C408 119.77(19)
C453 C409 C410 120.02(19)
C408 C409 C410 109.1(4)
C412 C410 C406 119.96(19)
C412 C410 C409 120.0(2)
C406 C410 C409 107.6(4)
C402 C411 C415 119.9(2)
C402 C411 C412 120.1(2)
C415 C411 C412 107.6(4)
C410 C412 C413 119.94(19)
C410 C412 C411 119.89(19)
C413 C412 C411 108.5(4)
C454 C413 C412 120.1(2)
C454 C413 C414 119.9(2)
C412 C413 C414 107.6(4)
C458 C414 C415 120.0(2)
C458 C414 C413 119.9(2)
C415 C414 C413 108.0(4)
C417 C415 C411 120.0(2)
C417 C415 C414 120.1(2)
C411 C415 C414 108.3(4)
C403 C416 C417 120.0(2)
C403 C416 C420 119.9(2)
C417 C416 C420 106.9(4)
C415 C417 C418 119.9(2)
C415 C417 C416 120.0(2)
C418 C417 C416 108.8(5)
C459 C418 C419 120.0(2)
C459 C418 C417 120.1(2)
C419 C418 C417 107.7(5)
C438 C419 C418 120.1(2)
C438 C419 C420 119.9(2)
C418 C419 C420 107.6(5)
C422 C420 C419 119.98(19)
C422 C420 C416 120.03(19)
C419 C420 C416 108.9(4)
C404 C421 C425 120.2(2)
C404 C421 C422 120.0(2)
C425 C421 C422 108.5(4)
C420 C422 C421 120.0(2)
C420 C422 C423 120.1(2)
C421 C422 C423 107.0(4)
C439 C423 C424 120.0(2)
C439 C423 C422 119.9(2)
C424 C423 C422 109.0(4)
C443 C424 C423 120.1(2)
C443 C424 C425 120.1(2)
C423 C424 C425 107.3(4)
C427 C425 C421 120.0(2)
C427 C425 C424 119.92(19)
C421 C425 C424 108.2(4)
C405 C426 C430 119.97(19)
C405 C426 C427 120.1(2)
C430 C426 C427 107.8(4)
C425 C427 C426 119.9(2)
C425 C427 C428 120.0(2)
C426 C427 C428 108.2(4)
C444 C428 C429 119.9(2)
C444 C428 C427 120.1(2)
C429 C428 C427 107.7(5)
C448 C429 C430 120.1(2)
C448 C429 C428 120.1(2)
C430 C429 C428 108.2(5)
C407 C430 C429 119.9(2)
C407 C430 C426 120.0(2)
C429 C430 C426 108.1(4)
C436 C431 C435 120.0(2)
C436 C431 C432 120.10(19)
C435 C431 C432 108.4(4)
C441 C432 C431 120.0(2)
C441 C432 C433 120.04(19)
C431 C432 C433 108.1(4)
C446 C433 C434 120.0(2)
C446 C433 C432 119.9(2)
C434 C433 C432 107.4(4)
C451 C434 C435 120.2(2)
C451 C434 C433 120.20(19)
C435 C434 C433 108.8(4)
C456 C435 C431 120.1(2)
C456 C435 C434 120.0(2)
C431 C435 C434 107.4(4)
C431 C436 C440 119.88(19)
C431 C436 C437 119.9(2)
C440 C436 C437 107.8(4)
C460 C437 C438 120.0(2)
C460 C437 C436 120.0(2)
C438 C437 C436 108.4(4)
C419 C438 C439 120.1(2)
C419 C438 C437 119.9(2)
C439 C438 C437 107.6(4)
C423 C439 C438 120.0(2)
C423 C439 C440 120.0(2)
C438 C439 C440 108.3(4)
C442 C440 C436 120.00(19)
C442 C440 C439 119.9(2)
C436 C440 C439 108.0(4)
C432 C441 C442 119.94(19)
C432 C441 C445 120.03(19)
C442 C441 C445 108.9(4)
C440 C442 C443 120.11(19)
C440 C442 C441 120.0(2)
C443 C442 C441 107.9(4)
C424 C443 C442 119.9(2)
C424 C443 C444 120.0(2)
C442 C443 C444 107.3(4)
C428 C444 C445 120.0(2)
C428 C444 C443 119.86(19)
C445 C444 C443 109.2(4)
C447 C445 C441 119.8(2)
C447 C445 C444 120.0(2)
C441 C445 C444 106.6(4)
C433 C446 C447 120.0(2)
C433 C446 C450 119.9(2)
C447 C446 C450 108.3(4)
C445 C447 C446 120.1(2)
C445 C447 C448 120.0(2)
C446 C447 C448 107.9(5)
C429 C448 C447 120.0(2)
C429 C448 C449 120.0(2)
C447 C448 C449 108.0(5)
C408 C449 C450 120.0(2)
C408 C449 C448 120.0(2)
C450 C449 C448 108.1(5)
C452 C450 C449 119.9(2)
C452 C450 C446 120.1(2)
C449 C450 C446 107.7(4)
C434 C451 C452 119.7(2)
C434 C451 C455 119.8(2)
C452 C451 C455 106.9(4)
C450 C452 C453 120.12(19)
C450 C452 C451 120.04(19)
C453 C452 C451 108.7(4)
C409 C453 C454 120.0(2)
C409 C453 C452 120.1(2)
C454 C453 C452 107.9(4)
C413 C454 C453 120.0(2)
C413 C454 C455 120.1(2)
C453 C454 C455 107.5(4)
C457 C455 C454 119.85(19)
C457 C455 C451 120.01(19)
C454 C455 C451 109.0(4)
C435 C456 C460 120.0(2)
C435 C456 C457 119.89(19)
C460 C456 C457 110.4(4)
C455 C457 C458 120.0(2)
C455 C457 C456 120.0(2)
C458 C457 C456 105.3(5)
C414 C458 C457 120.13(19)
C414 C458 C459 120.0(2)
C457 C458 C459 109.9(5)
C418 C459 C458 120.0(2)
C418 C459 C460 119.9(2)
C458 C459 C460 107.6(5)
C437 C460 C456 120.0(2)
C437 C460 C459 120.1(2)
C456 C460 C459 106.7(5)

loop_
_geom_bond_atom_site_label_1
_geom_bond_atom_site_label_2
_geom_bond_distance
Cd S3 2.5612(9)
Cd S1 2.5732(9)
Cd S2 2.7380(10)
Cd S4 2.7446(10)
Cd I 2.7779(4)
S1 C1 1.738(4)
S2 C1 1.715(4)
S3 C2 1.726(3)
S4 C2 1.725(3)
C1 N1 1.334(4)
C2 N2 1.335(4)
N1 C4 1.480(5)
N1 C3 1.483(5)
N2 C5 1.471(5)
N2 C6 1.495(5)
C3 C7 1.494(8)
C4 C8 1.497(7)
C5 C9 1.490(7)
C6 C10 1.506(5)
N21 C21 1.320(6)
N21 C22 1.347(6)
N21 C24 1.478(7)
N22 C21 1.300(7)
N22 C23 1.356(7)
N22 C25 1.484(8)
C22 C23 1.323(8)
N11 C11 1.317(4)
N11 C12 1.375(5)
N11 C14 1.463(5)
N12 C11 1.324(4)
N12 C13 1.375(5)
N12 C15 1.468(5)
C12 C13 1.347(6)
C301 C306 1.358(3)
C301 C302 1.4543(19)
C301 C305 1.4545(19)
C302 C311 1.358(3)
C302 C303 1.4548(19)
C303 C316 1.358(3)
C303 C304 1.4549(19)
C304 C321 1.358(3)
C304 C305 1.4549(19)
C305 C326 1.358(3)
C306 C310 1.4544(19)
C306 C307 1.4546(19)
C307 C330 1.358(3)
C307 C308 1.4547(19)
C308 C349 1.357(3)
C308 C309 1.4550(19)
C309 C353 1.358(3)
C309 C310 1.4549(19)
C310 C312 1.359(3)
C311 C312 1.4541(19)
C311 C315 1.454(2)
C312 C313 1.4542(19)
C313 C354 1.358(3)
C313 C314 1.4555(19)
C314 C358 1.358(3)
C314 C315 1.4550(19)
C315 C317 1.358(3)
C316 C320 1.4548(19)
C316 C317 1.4548(19)
C317 C318 1.455(2)
C318 C359 1.358(3)
C318 C319 1.454(2)
C319 C338 1.358(3)
C319 C320 1.4544(19)
C320 C322 1.357(3)
C321 C325 1.4541(19)
C321 C322 1.4547(19)
C322 C323 1.4550(19)
C323 C339 1.358(3)
C323 C324 1.4536(19)
C324 C343 1.359(3)
C324 C325 1.4538(19)
C325 C327 1.358(3)
C326 C330 1.4534(19)
C326 C327 1.4544(19)
C327 C328 1.4547(19)
C328 C344 1.358(3)
C328 C329 1.4546(19)
C329 C348 1.358(3)
C329 C330 1.4534(19)
C331 C336 1.358(3)
C331 C335 1.453(2)
C331 C332 1.4535(19)
C332 C341 1.358(3)
C332 C333 1.4551(19)
C333 C346 1.358(3)
C333 C334 1.4542(19)
C334 C351 1.358(3)
C334 C335 1.454(2)
C335 C356 1.358(3)
C336 C340 1.4550(19)
C336 C337 1.456(2)
C337 C360 1.357(3)
C337 C338 1.4553(19)
C338 C339 1.4545(19)
C339 C340 1.4552(19)
C340 C342 1.358(3)
C341 C345 1.4548(19)
C341 C342 1.4548(19)
C342 C343 1.4541(19)
C343 C344 1.4548(19)
C344 C345 1.4548(19)
C345 C347 1.358(3)
C346 C347 1.4538(19)
C346 C350 1.4553(19)
C347 C348 1.454(2)
C348 C349 1.455(2)
C349 C350 1.4550(19)
C350 C352 1.357(3)
C351 C352 1.4551(19)
C351 C355 1.4552(19)
C352 C353 1.4550(19)
C353 C354 1.4548(19)
C354 C355 1.4548(19)
C355 C357 1.358(3)
C356 C360 1.454(2)
C356 C357 1.455(2)
C357 C358 1.4543(19)
C358 C359 1.4542(19)
C359 C360 1.4544(19)
C401 C406 1.357(3)
C401 C405 1.454(2)
C401 C402 1.454(2)
C402 C411 1.358(3)
C402 C403 1.455(2)
C403 C416 1.357(3)
C403 C404 1.455(2)
C404 C421 1.358(3)
C404 C405 1.455(2)
C405 C426 1.359(3)
C406 C410 1.454(2)
C406 C407 1.454(2)
C407 C430 1.359(3)
C407 C408 1.454(2)
C408 C449 1.357(3)
C408 C409 1.456(2)
C409 C453 1.358(3)
C409 C410 1.456(2)
C410 C412 1.359(3)
C411 C415 1.454(2)
C411 C412 1.455(2)
C412 C413 1.455(2)
C413 C454 1.358(3)
C413 C414 1.456(2)
C414 C458 1.358(3)
C414 C415 1.455(2)
C415 C417 1.358(3)
C416 C417 1.454(2)
C416 C420 1.455(2)
C417 C418 1.454(2)
C418 C459 1.358(3)
C418 C419 1.454(2)
C419 C438 1.358(3)
C419 C420 1.454(2)
C420 C422 1.357(3)
C421 C425 1.453(2)
C421 C422 1.454(2)
C422 C423 1.455(2)
C423 C439 1.358(3)
C423 C424 1.453(2)
C424 C443 1.358(3)
C424 C425 1.454(2)
C425 C427 1.358(3)
C426 C430 1.453(2)
C426 C427 1.455(2)
C427 C428 1.455(2)
C428 C444 1.358(3)
C428 C429 1.454(2)
C429 C448 1.357(3)
C429 C430 1.453(2)
C431 C436 1.359(3)
C431 C435 1.453(3)
C431 C432 1.453(2)
C432 C441 1.358(3)
C432 C433 1.456(2)
C433 C446 1.358(3)
C433 C434 1.454(2)
C434 C451 1.358(3)
C434 C435 1.454(2)
C435 C456 1.358(3)
C436 C440 1.455(2)
C436 C437 1.456(2)
C437 C460 1.358(3)
C437 C438 1.455(2)
C438 C439 1.454(2)
C439 C440 1.456(2)
C440 C442 1.358(3)
C441 C442 1.454(2)
C441 C445 1.455(2)
C442 C443 1.454(2)
C443 C444 1.455(2)
C444 C445 1.455(2)
C445 C447 1.358(3)
C446 C447 1.453(2)
C446 C450 1.456(2)
C447 C448 1.454(2)
C448 C449 1.455(2)
C449 C450 1.455(2)
C450 C452 1.357(3)
C451 C452 1.455(2)
C451 C455 1.455(2)
C452 C453 1.455(2)
C453 C454 1.454(2)
C454 C455 1.455(2)
C455 C457 1.358(3)
C456 C460 1.454(2)
C456 C457 1.455(2)
C457 C458 1.454(2)
C458 C459 1.454(2)
C459 C460 1.454(2)
